data_7240501
loop_
_publ_author_name
'Fotovi\'c, Luka'
'Stilinovic, Vladimir'

_publ_section_title
;
 Halogenide anions as halogen and hydrogen bond acceptors in
 iodopyridinium halogenides
;
_journal_name_full CrystEngComm
_journal_paper_doi 10.1039/D0CE00534G
_journal_year 2020
_chemical_formula_moiety 'C5 H5 I N, Cl, 0.5(H2 O)'
_chemical_formula_sum 'C5 H6 Cl I N O0.5'
_chemical_formula_weight 250.46
_space_group_crystal_system triclinic
_space_group_IT_number 2
_space_group_name_Hall '-P 1'
_space_group_name_H-M_alt 'P -1'
_atom_sites_solution_hydrogens mixed
_audit_creation_method SHELXL-2018/3
_audit_update_record
;
2020-04-07 deposited with the CCDC.	2020-05-11 downloaded from the CCDC.
;
_cell_angle_alpha 90.722(10)
_cell_angle_beta 99.454(10)
_cell_angle_gamma 119.570(13)
_cell_formula_units_Z 4
_cell_length_a 8.0102(9)
_cell_length_b 8.0918(10)
_cell_length_c 14.0480(18)
_cell_measurement_reflns_used 2711
_cell_measurement_temperature 293(2)
_cell_measurement_theta_max 36.6148
_cell_measurement_theta_min 3.9134
_cell_volume 776.5(2)
_computing_cell_refinement
;
CrysAlis RED, Oxford Diffraction Ltd.,
Version 1.171.32.29 (release 10-06-2008 CrysAlis171 .NET)
(compiled Jun 10 2008,16:49:55)
;
_computing_data_collection
;
CrysAlis CCD, Oxford Diffraction Ltd.,
Version 1.171.32.29 (release 10-06-2008 CrysAlis171 .NET)
(compiled Jun 10 2008,16:49:55)
;
_computing_data_reduction
;
CrysAlis RED, Oxford Diffraction Ltd.,
Version 1.171.32.29 (release 10-06-2008 CrysAlis171 .NET)
(compiled Jun 10 2008,16:49:55)
;
_computing_structure_refinement 'SHELXL-2018/3 (Sheldrick, 2018)'
_computing_structure_solution
;
G. M. Sheldrick, Acta Crystallogr., Sect. A: Found. Crystallogr., 2008, 64, 112-122.
;
_diffrn_ambient_temperature 293(2)
_diffrn_detector_area_resol_mean 16.3426
_diffrn_measured_fraction_theta_full 0.970
_diffrn_measured_fraction_theta_max 0.957
_diffrn_measurement_device_type
;
Oxford Diffraction Xcalibur CCD
diffractometer
;
_diffrn_measurement_method '\w scan'
_diffrn_radiation_type MoK\a
_diffrn_radiation_wavelength 0.71073
_diffrn_reflns_av_R_equivalents 0.0444
_diffrn_reflns_av_unetI/netI 0.0532
_diffrn_reflns_Laue_measured_fraction_full 0.970
_diffrn_reflns_Laue_measured_fraction_max 0.957
_diffrn_reflns_limit_h_max 10
_diffrn_reflns_limit_h_min -10
_diffrn_reflns_limit_k_max 8
_diffrn_reflns_limit_k_min -10
_diffrn_reflns_limit_l_max 15
_diffrn_reflns_limit_l_min -16
_diffrn_reflns_number 5112
_diffrn_reflns_point_group_measured_fraction_full 0.970
_diffrn_reflns_point_group_measured_fraction_max 0.957
_diffrn_reflns_theta_full 25.242
_diffrn_reflns_theta_max 26.999
_diffrn_reflns_theta_min 3.919
_diffrn_source 'Enhance (Mo) X-ray Source'
_exptl_absorpt_coefficient_mu 4.381
_exptl_absorpt_correction_T_max 1.00000
_exptl_absorpt_correction_T_min 0.39500
_exptl_absorpt_correction_type multi-scan
_exptl_absorpt_process_details
;
CrysAlis RED, Oxford Diffraction Ltd.,
Version 1.171.32.29 (release 10-06-2008 CrysAlis171 .NET)
(compiled Jun 10 2008,16:49:55)
Empirical absorption correction using spherical harmonics,
 implemented in SCALE3 ABSPACK scaling algorithm.
;
_exptl_crystal_colour yellow
_exptl_crystal_density_diffrn 2.142
_exptl_crystal_description needle
_exptl_crystal_F_000 468
_exptl_crystal_size_max 0.28
_exptl_crystal_size_mid 0.20
_exptl_crystal_size_min 0.12
_refine_diff_density_max 0.817
_refine_diff_density_min -0.840
_refine_diff_density_rms 0.107
_refine_ls_extinction_coef 0.0100(7)
_refine_ls_extinction_expression Fc^*^=kFc[1+0.001xFc^2^\l^3^/sin(2\q)]^-1/4^
_refine_ls_extinction_method 'SHELXL-2018/3 (Sheldrick 2018)'
_refine_ls_goodness_of_fit_ref 0.910
_refine_ls_hydrogen_treatment mixed
_refine_ls_matrix_type full
_refine_ls_number_parameters 163
_refine_ls_number_reflns 3240
_refine_ls_number_restraints 3
_refine_ls_restrained_S_all 0.910
_refine_ls_R_factor_all 0.0426
_refine_ls_R_factor_gt 0.0297
_refine_ls_shift/su_max 0.001
_refine_ls_shift/su_mean 0.000
_refine_ls_structure_factor_coef Fsqd
_refine_ls_weighting_details 'w=1/[\s^2^(Fo^2^)+(0.0317P)^2^] where P=(Fo^2^+2Fc^2^)/3'
_refine_ls_weighting_scheme calc
_refine_ls_wR_factor_gt 0.0655
_refine_ls_wR_factor_ref 0.0678
_reflns_Friedel_coverage 0.000
_reflns_number_gt 2434
_reflns_number_total 3240
_reflns_threshold_expression 'I > 2\s(I)'
_cod_data_source_file d0ce00534g2.cif
_cod_data_source_block (3-IPyHCl)2H2O
_cod_depositor_comments
;

2024-11-08
Z value and formula fixed to values more according to usual
chemical conventions.                 miguel
;
_cod_original_formula_sum 'C10 H12 Cl2 I2 N2 O'
_cod_original_formula_weight 500.92
_cod_original_formula_moiety '2(C5 H5 I N), 2(Cl), H2 O'
_cod_original_formula_units_Z 2
_cod_original_cell_volume 776.53(19)
_cod_database_code 7240501
_shelx_shelxl_version_number 2018/3
_shelx_space_group_comment
;
The symmetry employed for this shelxl refinement is uniquely defined
by the following loop, which should always be used as a source of
symmetry information in preference to the above space-group names.
They are only intended as comments.
;

loop_
_space_group_symop_operation_xyz
'x, y, z'
'-x, -y, -z'

loop_
_atom_site_label
_atom_site_type_symbol
_atom_site_fract_x
_atom_site_fract_y
_atom_site_fract_z
_atom_site_U_iso_or_equiv
_atom_site_adp_type
_atom_site_occupancy
_atom_site_site_symmetry_order
_atom_site_calc_flag
_atom_site_refinement_flags_posn
_atom_site_refinement_flags_adp
_atom_site_refinement_flags_occupancy
_atom_site_disorder_assembly
_atom_site_disorder_group
I2 I 0.23662(4) 0.79351(4) 0.65869(2) 0.04190(12) Uani 1 1 d . . . . .
I1 I 0.95052(5) 0.76236(4) 0.90090(2) 0.04717(12) Uani 1 1 d . . . . .
Cl1 Cl 0.22896(19) 0.72741(17) 0.35228(8) 0.0512(3) Uani 1 1 d . . . . .
Cl2 Cl 0.57503(18) 0.7336(2) 0.77213(8) 0.0603(4) Uani 1 1 d . . . . .
O1 O 0.1809(7) 0.3376(6) 0.7763(3) 0.0699(10) Uani 1 1 d D . . . .
N1A N -0.2280(6) 0.9122(5) 0.5805(3) 0.0483(9) Uani 1 1 d . . . . .
H1A H -0.257677 0.990753 0.603967 0.058 Uiso 1 1 calc R U . . .
N1 N 1.3383(6) 0.7783(5) 1.1527(2) 0.0501(10) Uani 1 1 d . . . . .
H1 H 1.341424 0.788292 1.214079 0.060 Uiso 1 1 calc R U . . .
C5 C 1.4778(7) 0.7460(7) 1.0258(3) 0.0544(12) Uani 1 1 d . . . . .
H5 H 1.575673 0.735258 1.003693 0.065 Uiso 1 1 calc R U . . .
C5A C -0.3007(7) 0.6721(6) 0.4622(3) 0.0489(11) Uani 1 1 d . . . . .
H5A H -0.380497 0.589813 0.406614 0.059 Uiso 1 1 calc R U . . .
C2A C -0.0661(7) 0.9152(6) 0.6260(3) 0.0421(10) Uani 1 1 d . . . . .
H2A H 0.010697 0.999452 0.681398 0.051 Uiso 1 1 calc R U . . .
C4 C 1.3291(7) 0.7470(6) 0.9611(3) 0.0486(11) Uani 1 1 d . . . . .
H4 H 1.325884 0.735906 0.894723 0.058 Uiso 1 1 calc R U . . .
C6A C -0.3454(7) 0.7963(7) 0.5018(3) 0.0498(12) Uani 1 1 d . . . . .
H6A H -0.457257 0.799479 0.473833 0.060 Uiso 1 1 calc R U . . .
C2 C 1.1942(7) 0.7809(6) 1.0925(3) 0.0474(11) Uani 1 1 d . . . . .
H2 H 1.099695 0.793925 1.117014 0.057 Uiso 1 1 calc R U . . .
C6 C 1.4792(8) 0.7609(7) 1.1226(4) 0.0548(13) Uani 1 1 d . . . . .
H6 H 1.577398 0.758966 1.167391 0.066 Uiso 1 1 calc R U . . .
C3A C -0.0155(6) 0.7923(6) 0.5895(3) 0.0355(9) Uani 1 1 d . . . . .
C3 C 1.1838(7) 0.7646(6) 0.9944(3) 0.0416(10) Uani 1 1 d . . . . .
C4A C -0.1336(7) 0.6713(6) 0.5066(3) 0.0463(11) Uani 1 1 d . . . . .
H4A H -0.100455 0.588080 0.480171 0.056 Uiso 1 1 calc R U . . .
H7 H 0.290(6) 0.443(6) 0.768(4) 0.10(2) Uiso 1 1 d D . . . .
H8 H 0.094(9) 0.355(10) 0.727(4) 0.15(3) Uiso 1 1 d D . . . .

loop_
_atom_site_aniso_label
_atom_site_aniso_U_11
_atom_site_aniso_U_22
_atom_site_aniso_U_33
_atom_site_aniso_U_23
_atom_site_aniso_U_13
_atom_site_aniso_U_12
I2 0.03494(19) 0.04523(19) 0.04462(18) 0.00392(12) 0.00499(12) 0.02032(16)
I1 0.0416(2) 0.0506(2) 0.04760(19) 0.00607(13) 0.00611(14) 0.02267(17)
Cl1 0.0461(7) 0.0537(7) 0.0528(6) 0.0058(5) 0.0067(5) 0.0253(6)
Cl2 0.0400(8) 0.0908(10) 0.0546(7) 0.0156(6) 0.0098(6) 0.0360(8)
O1 0.052(3) 0.063(3) 0.089(3) 0.017(2) 0.002(2) 0.028(2)
N1A 0.049(3) 0.053(2) 0.057(2) 0.0124(18) 0.019(2) 0.034(2)
N1 0.057(3) 0.057(2) 0.0361(18) 0.0009(16) 0.0039(18) 0.030(2)
C5 0.041(3) 0.052(3) 0.072(3) 0.006(2) 0.018(2) 0.023(3)
C5A 0.034(3) 0.047(3) 0.049(2) 0.006(2) 0.003(2) 0.009(2)
C2A 0.041(3) 0.045(3) 0.040(2) 0.0036(18) 0.0074(19) 0.022(2)
C4 0.043(3) 0.051(3) 0.049(2) 0.007(2) 0.019(2) 0.019(3)
C6A 0.037(3) 0.061(3) 0.053(3) 0.024(2) 0.014(2) 0.025(3)
C2 0.049(3) 0.049(3) 0.049(2) 0.003(2) 0.013(2) 0.028(3)
C6 0.044(3) 0.054(3) 0.065(3) 0.003(2) -0.005(2) 0.028(3)
C3A 0.027(2) 0.039(2) 0.040(2) 0.0090(17) 0.0093(18) 0.015(2)
C3 0.039(3) 0.032(2) 0.044(2) 0.0013(18) 0.005(2) 0.012(2)
C4A 0.041(3) 0.040(2) 0.057(3) 0.006(2) 0.006(2) 0.020(2)

loop_
_atom_type_symbol
_atom_type_description
_atom_type_scat_dispersion_real
_atom_type_scat_dispersion_imag
_atom_type_scat_source
C C 0.0033 0.0016 'International Tables Vol C Tables 4.2.6.8 and 6.1.1.4'
H H 0.0000 0.0000 'International Tables Vol C Tables 4.2.6.8 and 6.1.1.4'
N N 0.0061 0.0033 'International Tables Vol C Tables 4.2.6.8 and 6.1.1.4'
Cl Cl 0.1484 0.1585 'International Tables Vol C Tables 4.2.6.8 and 6.1.1.4'
I I -0.4742 1.8119 'International Tables Vol C Tables 4.2.6.8 and 6.1.1.4'
O O 0.0106 0.0060 'International Tables Vol C Tables 4.2.6.8 and 6.1.1.4'

loop_
_geom_angle_atom_site_label_1
_geom_angle_atom_site_label_2
_geom_angle_atom_site_label_3
_geom_angle
_geom_angle_site_symmetry_1
_geom_angle_site_symmetry_3
_geom_angle_publ_flag
C6A N1A C2A 124.3(4) . . ?
C2 N1 C6 123.1(4) . . ?
C6 C5 C4 119.0(4) . . ?
C6A C5A C4A 118.5(4) . . ?
N1A C2A C3A 118.8(4) . . ?
C5 C4 C3 120.4(4) . . ?
N1A C6A C5A 119.2(4) . . ?
N1 C2 C3 120.1(4) . . ?
N1 C6 C5 119.5(4) . . ?
C2A C3A C4A 118.3(4) . . ?
C2A C3A I2 119.8(3) . . ?
C4A C3A I2 121.9(3) . . ?
C2 C3 C4 117.9(4) . . ?
C2 C3 I1 119.3(4) . . ?
C4 C3 I1 122.8(3) . . ?
C3A C4A C5A 121.0(4) . . ?

loop_
_geom_bond_atom_site_label_1
_geom_bond_atom_site_label_2
_geom_bond_distance
_geom_bond_site_symmetry_2
_geom_bond_publ_flag
I2 C3A 2.087(4) . ?
I1 C3 2.092(5) . ?
N1A C6A 1.322(5) . ?
N1A C2A 1.336(5) . ?
N1 C2 1.324(5) . ?
N1 C6 1.336(6) . ?
C5 C6 1.361(6) . ?
C5 C4 1.379(6) . ?
C5A C6A 1.362(6) . ?
C5A C4A 1.383(6) . ?
C2A C3A 1.367(5) . ?
C4 C3 1.390(6) . ?
C2 C3 1.369(6) . ?
C3A C4A 1.381(6) . ?
